data_7135130
loop_
_publ_author_name
'Lin, Wei'
'Luo, Zhenli'
'Zhu, Huixuan'
'Hu, Jinhui'
'Xiong, Zhuang'
'Wu, Jia-Qiang'

_publ_section_title
;
 Rh(III)-catalyzed C-H activation/&#x3b2;-F elimination/Michael addition:
 diastereoselective access to dihydroisoquinolinones featuring
 &#x3b2;-amino &#x3b1;-fluorocarbonyl motif.
;
_journal_issue 94
_journal_name_full 'Chemical communications (Cambridge, England)'
_journal_page_first 18709
_journal_page_last 18712
_journal_paper_doi 10.1039/d5cc04004c
_journal_volume 61
_journal_year 2025
_chemical_formula_moiety '0.5(C22 H18 F N O3)'
_chemical_formula_sum 'C11 H9 F0.5 N0.5 O1.5'
_chemical_formula_weight 181.69
_space_group_crystal_system monoclinic
_space_group_IT_number 14
_space_group_name_Hall '-P 2yn'
_space_group_name_H-M_alt 'P 1 21/n 1'
_atom_sites_solution_hydrogens geom
_atom_sites_solution_primary dual
_audit_creation_date 2024-04-27
_audit_creation_method
;
Olex2 1.5
(compiled 2022.04.07 svn.rca3783a0 for OlexSys, GUI svn.r6498)
;
_audit_update_record
;
2025-07-15 deposited with the CCDC.	2025-10-21 downloaded from the CCDC.
;
_cell_angle_alpha 90
_cell_angle_beta 93.0170(10)
_cell_angle_gamma 90
_cell_formula_units_Z 8
_cell_length_a 7.34490(10)
_cell_length_b 9.46510(10)
_cell_length_c 25.5608(3)
_cell_measurement_reflns_used 15619
_cell_measurement_temperature 299.19(10)
_cell_measurement_theta_max 77.7720
_cell_measurement_theta_min 4.9820
_cell_volume 1774.53(4)
_computing_cell_refinement 'CrysAlisPro 1.171.42.94a (Rigaku OD, 2023)'
_computing_data_collection 'CrysAlisPro 1.171.42.94a (Rigaku OD, 2023)'
_computing_data_reduction 'CrysAlisPro 1.171.42.94a (Rigaku OD, 2023)'
_computing_molecular_graphics 'Olex2 1.5 (Dolomanov et al., 2009)'
_computing_publication_material 'Olex2 1.5 (Dolomanov et al., 2009)'
_computing_structure_refinement 'SHELXL 2018/3 (Sheldrick, 2015)'
_computing_structure_solution 'SHELXT 2018/2 (Sheldrick, 2018)'
_diffrn_ambient_environment air
_diffrn_ambient_temperature 299.19(10)
_diffrn_detector 'Hybrid Pixel Array Detector'
_diffrn_detector_area_resol_mean 10.0000
_diffrn_detector_type HyPix
_diffrn_measured_fraction_theta_full 1.000
_diffrn_measured_fraction_theta_max 0.970
_diffrn_measurement_details
;
List of Runs (angles in degrees, time in seconds):

  # Type    Start    End  Width  t~exp~   \w     \q     \k     \f   Frames
#--------------------------------------------------------------------------
  1  \w     58.00  83.00   0.50    0.27    --  108.07-140.00 112.00   50
  2  \w     62.00  89.00   0.50    0.07    --   50.49-140.00 112.00   54
  3  \w     89.00 115.00   0.50    0.27    --  108.07-130.00 -73.00   52
  4  \w     69.00 112.00   0.50    0.27    --  108.07-125.00 -90.00   86
  5  \w     38.00  73.00   0.50    0.07    --   50.49-130.00 -73.00   70
  6  \w     80.00 105.00   0.50    0.27    --  108.07 -99.00   0.00   50
  7  \w     38.00  84.00   0.50    0.27    --  108.07 -99.00 -30.00   92
  8  \w     53.00 106.00   0.50    0.27    --  108.07 -99.00 -90.00  106
  9  \w     77.00 103.00   0.50    0.27    --  108.07 -99.00-180.00   52
 10  \w     38.00  66.00   0.50    0.27    --  108.07 -99.00   0.00   56
 11  \w     77.00 112.00   0.50    0.27    --  108.07-125.00  30.00   70
 12  \w     38.00  94.00   0.50    0.27    --  108.07 -99.00  90.00  112
 13  \w     39.00  97.00   0.50    0.27    --  108.07 -99.00 120.00  116
 14  \w     38.00 104.00   0.50    0.27    --  108.07 -99.00 150.00  132
 15  \w     36.00  61.00   0.50    0.27    --  108.07 -57.00  90.00   50
 16  \w    -20.00   6.00   0.50    0.07    --   50.49 -19.00  30.00   52
 17  \w     -2.00  23.00   0.50    0.07    --   50.49 -19.00   0.00   50
 18  \w     39.00  65.00   0.50    0.27    --  108.07 -57.00-120.00   52
 19  \w     39.00  64.00   0.50    0.27    --  108.07 -57.00 -30.00   50
 20  \w    103.00 178.00   0.50    0.27    --  108.07  38.00  90.00  150
 21  \w    143.00 168.00   0.50    0.27    --  108.07  57.00 150.00   50
 22  \w    106.00 136.00   0.50    0.27    --  108.07  57.00 150.00   60
 23  \w    128.00 173.00   0.50    0.27    --  108.07 140.00 171.00   90
 24  \w     97.00 123.00   0.50    0.27    --  108.07 140.00 171.00   52
 25  \w    100.00 147.00   0.50    0.27    --  108.07 130.00  -1.00   94
 26  \w    101.00 132.00   0.50    0.27    --  108.07 125.00 -90.00   62
 27  \w    -26.00  23.00   0.50    0.07    --  -50.49  19.00 120.00   98
 28  \w    -83.00 -58.00   0.50    0.27    --  -90.00 140.00 171.00   50
 29  \w    -84.00 -59.00   0.50    0.07    --  -50.49 140.00 171.00   50
 30  \w    -81.00 -43.00   0.50    0.07    --  -50.49 130.00  -1.00   76
 31  \w    -82.00 -51.00   0.50    0.27    --  -90.00 130.00  -1.00   62
 32  \w    -50.00 -19.00   0.50    0.27    --  -90.00  57.00 -30.00   62
 33  \w    -66.00 -21.00   0.50    0.27    --  -90.00 125.00-120.00   90
 34  \w    -64.00 -20.00   0.50    0.27    --  -90.00  57.00-150.00   88
 35  \w   -158.00 -82.00   0.50    0.27    --  -90.00 -19.00 -30.00  152
 36  \w   -161.00 -83.00   0.50    0.27    --  -90.00 -38.00 -90.00  156
 37  \w   -121.00 -32.00   0.50    0.07    --  -50.49 -77.00-180.00  178
 38  \w   -140.00 -69.00   0.50    0.27    --  -90.00 -77.00-150.00  142
 39  \w   -159.00 -89.00   0.50    0.27    --  -90.00 -99.00-120.00  140
 40  \w   -139.00-114.00   0.50    0.27    --  -90.00-130.00 -73.00   50
 41  \w   -119.00 -94.00   0.50    0.07    --  -50.49-125.00 -60.00   50
 42  \w   -114.00 -85.00   0.50    0.07    --  -50.49-125.00 -90.00   58
 43  \w    -97.00 -70.00   0.50    0.07    --  -50.49-130.00 -73.00   54
 44  \w   -119.00 -63.00   0.50    0.07    --  -50.49-140.00 112.00  112
 45  \w   -126.00 -64.00   0.50    0.27    --  -90.00-140.00 112.00  124
;
_diffrn_measurement_device 'four-circle diffractometer'
_diffrn_measurement_device_type 'XtaLAB Synergy, Dualflex, HyPix'
_diffrn_measurement_method '\w scans'
_diffrn_orient_matrix_type 'CrysAlisPro convention (1999,Acta A55,543-557)'
_diffrn_orient_matrix_UB_11 -0.1151932000
_diffrn_orient_matrix_UB_12 0.0164961000
_diffrn_orient_matrix_UB_13 0.0482743000
_diffrn_orient_matrix_UB_21 -0.1695862000
_diffrn_orient_matrix_UB_22 0.0316651000
_diffrn_orient_matrix_UB_23 -0.0361427000
_diffrn_orient_matrix_UB_31 -0.0457626000
_diffrn_orient_matrix_UB_32 -0.1588108000
_diffrn_orient_matrix_UB_33 -0.0021913000
_diffrn_radiation_monochromator mirror
_diffrn_radiation_probe x-ray
_diffrn_radiation_type 'Cu K\a'
_diffrn_radiation_wavelength 1.54184
_diffrn_reflns_av_R_equivalents 0.0579
_diffrn_reflns_av_unetI/netI 0.0397
_diffrn_reflns_Laue_measured_fraction_full 1.000
_diffrn_reflns_Laue_measured_fraction_max 0.970
_diffrn_reflns_limit_h_max 9
_diffrn_reflns_limit_h_min -9
_diffrn_reflns_limit_k_max 10
_diffrn_reflns_limit_k_min -11
_diffrn_reflns_limit_l_max 31
_diffrn_reflns_limit_l_min -32
_diffrn_reflns_number 23690
_diffrn_reflns_point_group_measured_fraction_full 1.000
_diffrn_reflns_point_group_measured_fraction_max 0.970
_diffrn_reflns_theta_full 67.684
_diffrn_reflns_theta_max 77.871
_diffrn_reflns_theta_min 3.463
_diffrn_source 'micro-focus sealed X-ray tube'
_diffrn_source_type 'PhotonJet (Cu) X-ray Source'
_exptl_absorpt_coefficient_mu 0.805
_exptl_absorpt_correction_T_max 1.00000
_exptl_absorpt_correction_T_min 0.59485
_exptl_absorpt_correction_type multi-scan
_exptl_absorpt_process_details
;
CrysAlisPro 1.171.42.94a (Rigaku Oxford Diffraction, 2023)
Empirical absorption correction using spherical harmonics,
implemented in SCALE3 ABSPACK scaling algorithm.
;
_exptl_crystal_density_diffrn 1.360
_exptl_crystal_F_000 760
_refine_diff_density_max 0.288
_refine_diff_density_min -0.170
_refine_diff_density_rms 0.042
_refine_ls_extinction_coef 0.0028(4)
_refine_ls_extinction_expression Fc^*^=kFc[1+0.001xFc^2^\l^3^/sin(2\q)]^-1/4^
_refine_ls_extinction_method 'SHELXL-2018/3 (Sheldrick 2018)'
_refine_ls_goodness_of_fit_ref 1.043
_refine_ls_hydrogen_treatment constr
_refine_ls_matrix_type full
_refine_ls_number_parameters 246
_refine_ls_number_reflns 3679
_refine_ls_number_restraints 0
_refine_ls_restrained_S_all 1.043
_refine_ls_R_factor_all 0.0487
_refine_ls_R_factor_gt 0.0449
_refine_ls_shift/su_max 0.003
_refine_ls_shift/su_mean 0.001
_refine_ls_structure_factor_coef Fsqd
_refine_ls_weighting_details 'w=1/[\s^2^(Fo^2^)+(0.0667P)^2^+0.3903P] where P=(Fo^2^+2Fc^2^)/3'
_refine_ls_weighting_scheme calc
_refine_ls_wR_factor_gt 0.1253
_refine_ls_wR_factor_ref 0.1289
_reflns_Friedel_coverage 0.000
_reflns_number_gt 3285
_reflns_number_total 3679
_reflns_threshold_expression 'I > 2\s(I)'
_cod_data_source_file d5cc04004c2.cif
_cod_data_source_block exp_8121_auto
_cod_depositor_comments 'Adding full bibliography for 7135129--7135130.cif.'
_cod_original_formula_sum 'C11 H9 F0.50 N0.50 O1.50'
_cod_database_code 7135130
_shelx_shelxl_version_number 2018/3
_shelx_space_group_comment
;
The symmetry employed for this shelxl refinement is uniquely defined
by the following loop, which should always be used as a source of
symmetry information in preference to the above space-group names.
They are only intended as comments.
;
_olex2_refinement_description
;
1. Fixed Uiso
 At 1.2 times of:
  All C(H) groups, All C(H,H) groups
 At 1.5 times of:
  All C(H,H,H) groups
2.a Ternary CH refined with riding coordinates:
 C006(H006), C009(H009)
2.b Secondary CH2 refined with riding coordinates:
 C00F(H00A,H00B)
2.c Aromatic/amide H refined with riding coordinates:
 C00E(H00E), C00H(H00H), C00I(H00I), C00J(H00J), C00K(H00K), C00L(H00L),
 C00M(H00M), C00O(H00O), C00P(H00P), C00Q(H00Q), C00R(H00R)
2.d Idealised Me refined as rotating group:
 C00N(H00C,H00D,H00F)
;
_olex2_submission_special_instructions 'No special instructions were received'
_oxdiff_exptl_absorpt_empirical_details
;
Empirical correction (ABSPACK) includes:
- Absorption correction using spherical harmonics
- Frame scaling
;
_oxdiff_exptl_absorpt_empirical_full_max 3.154
_oxdiff_exptl_absorpt_empirical_full_min 0.488

loop_
_space_group_symop_operation_xyz
'x, y, z'
'-x+1/2, y+1/2, -z+1/2'
'-x, -y, -z'
'x-1/2, -y-1/2, z-1/2'

loop_
_atom_site_label
_atom_site_type_symbol
_atom_site_fract_x
_atom_site_fract_y
_atom_site_fract_z
_atom_site_U_iso_or_equiv
_atom_site_adp_type
_atom_site_occupancy
_atom_site_site_symmetry_order
_atom_site_calc_flag
_atom_site_refinement_flags_posn
_atom_site_refinement_flags_adp
_atom_site_refinement_flags_occupancy
_atom_site_disorder_assembly
_atom_site_disorder_group
F001 F 0.40152(13) 0.32071(10) 0.80754(3) 0.0587(3) Uani 1 1 d . . . . .
O002 O 0.71626(13) 0.41607(11) 0.70099(4) 0.0463(3) Uani 1 1 d . . . . .
O003 O 0.96620(13) 0.34045(11) 0.77303(4) 0.0528(3) Uani 1 1 d . . . . .
N004 N 0.70614(14) 0.46142(12) 0.75271(4) 0.0398(3) Uani 1 1 d . . . . .
O005 O 0.40608(18) 0.17822(11) 0.72378(5) 0.0639(3) Uani 1 1 d . . . . .
C006 C 0.52718(16) 0.51653(13) 0.76443(5) 0.0354(3) Uani 1 1 d . . . . .
H006 H 0.493006 0.586487 0.737407 0.042 Uiso 1 1 calc R U . . .
C007 C 0.83516(16) 0.40753(13) 0.78723(5) 0.0393(3) Uani 1 1 d . . . . .
C008 C 0.80683(18) 0.43760(14) 0.84327(6) 0.0421(3) Uani 1 1 d . . . . .
C009 C 0.37885(17) 0.40313(14) 0.76255(5) 0.0395(3) Uani 1 1 d . . . . .
H009 H 0.259906 0.449966 0.762788 0.047 Uiso 1 1 calc R U . . .
C00A C 0.66237(19) 0.52218(14) 0.85804(5) 0.0429(3) Uani 1 1 d . . . . .
C00B C 0.37706(18) 0.30274(14) 0.71605(6) 0.0438(3) Uani 1 1 d . . . . .
C00C C 0.23178(18) 0.52928(15) 0.59703(6) 0.0454(3) Uani 1 1 d . . . . .
C00D C 0.33914(18) 0.35656(15) 0.66178(6) 0.0441(3) Uani 1 1 d . . . . .
C00E C 0.26000(18) 0.48445(15) 0.65021(6) 0.0445(3) Uani 1 1 d . . . . .
H00E H 0.224338 0.542605 0.677156 0.053 Uiso 1 1 calc R U . . .
C00F C 0.5426(2) 0.59438(14) 0.81683(5) 0.0441(3) Uani 1 1 d . . . . .
H00A H 0.590215 0.688391 0.811110 0.053 Uiso 1 1 calc R U . . .
H00B H 0.421518 0.604762 0.829776 0.053 Uiso 1 1 calc R U . . .
C00G C 0.2900(2) 0.44029(18) 0.55667(6) 0.0523(4) Uani 1 1 d . . . . .
C00H C 0.1479(2) 0.65970(17) 0.58393(6) 0.0542(4) Uani 1 1 d . . . . .
H00H H 0.106522 0.717665 0.610179 0.065 Uiso 1 1 calc R U . . .
C00I C 0.3929(2) 0.26781(18) 0.62050(7) 0.0582(4) Uani 1 1 d . . . . .
H00I H 0.444415 0.180105 0.628370 0.070 Uiso 1 1 calc R U . . .
C00J C 0.9282(2) 0.37888(17) 0.88087(7) 0.0560(4) Uani 1 1 d . . . . .
H00J H 1.025063 0.324001 0.870569 0.067 Uiso 1 1 calc R U . . .
C00K C 0.6408(2) 0.54315(19) 0.91118(6) 0.0583(4) Uani 1 1 d . . . . .
H00K H 0.544731 0.598185 0.921946 0.070 Uiso 1 1 calc R U . . .
C00L C 0.1274(3) 0.7008(2) 0.53264(7) 0.0627(4) Uani 1 1 d . . . . .
H00L H 0.071982 0.786864 0.524289 0.075 Uiso 1 1 calc R U . . .
C00M C 0.3700(3) 0.3092(2) 0.56979(7) 0.0642(4) Uani 1 1 d . . . . .
H00M H 0.407676 0.250151 0.543368 0.077 Uiso 1 1 calc R U . . .
C00N C 0.7748(3) 0.5298(2) 0.66911(7) 0.0680(5) Uani 1 1 d . . . . .
H00C H 0.800739 0.494369 0.635102 0.102 Uiso 1 1 calc R U . . .
H00D H 0.882878 0.571635 0.685205 0.102 Uiso 1 1 calc R U . . .
H00F H 0.680232 0.599632 0.665628 0.102 Uiso 1 1 calc R U . . .
C00O C 0.1887(3) 0.6151(2) 0.49261(7) 0.0684(5) Uani 1 1 d . . . . .
H00O H 0.175512 0.645227 0.457991 0.082 Uiso 1 1 calc R U . . .
C00P C 0.9051(3) 0.4019(2) 0.93334(7) 0.0687(5) Uani 1 1 d . . . . .
H00P H 0.986418 0.363082 0.958500 0.082 Uiso 1 1 calc R U . . .
C00Q C 0.2668(3) 0.4890(2) 0.50386(7) 0.0658(5) Uani 1 1 d . . . . .
H00Q H 0.306192 0.432838 0.476809 0.079 Uiso 1 1 calc R U . . .
C00R C 0.7613(3) 0.4826(2) 0.94827(7) 0.0704(5) Uani 1 1 d . . . . .
H00R H 0.744647 0.496804 0.983698 0.084 Uiso 1 1 calc R U . . .

loop_
_atom_site_aniso_label
_atom_site_aniso_U_11
_atom_site_aniso_U_22
_atom_site_aniso_U_33
_atom_site_aniso_U_23
_atom_site_aniso_U_13
_atom_site_aniso_U_12
F001 0.0672(6) 0.0597(5) 0.0484(5) 0.0206(4) -0.0034(4) -0.0156(4)
O002 0.0454(5) 0.0532(6) 0.0407(5) -0.0068(4) 0.0050(4) 0.0004(4)
O003 0.0374(5) 0.0502(6) 0.0703(7) -0.0099(5) -0.0005(4) 0.0079(4)
N004 0.0326(5) 0.0476(6) 0.0394(6) -0.0035(5) 0.0025(4) 0.0021(4)
O005 0.0789(8) 0.0367(6) 0.0747(8) 0.0058(5) -0.0102(6) -0.0042(5)
C006 0.0332(6) 0.0340(6) 0.0389(6) 0.0033(5) 0.0020(5) 0.0024(5)
C007 0.0322(6) 0.0338(6) 0.0515(8) -0.0022(5) -0.0031(5) -0.0031(5)
C008 0.0408(7) 0.0369(6) 0.0475(7) -0.0006(5) -0.0073(5) -0.0042(5)
C009 0.0352(6) 0.0426(7) 0.0406(7) 0.0098(5) 0.0011(5) -0.0021(5)
C00A 0.0455(7) 0.0390(7) 0.0435(7) -0.0024(5) -0.0028(5) -0.0047(5)
C00B 0.0374(6) 0.0393(7) 0.0539(8) 0.0045(6) -0.0048(5) -0.0063(5)
C00C 0.0391(6) 0.0493(8) 0.0475(8) -0.0016(6) -0.0008(5) -0.0023(5)
C00D 0.0396(6) 0.0444(7) 0.0475(7) -0.0011(6) -0.0037(5) -0.0054(5)
C00E 0.0410(7) 0.0484(7) 0.0437(7) -0.0012(6) -0.0020(5) -0.0015(6)
C00F 0.0477(7) 0.0400(7) 0.0445(7) -0.0030(5) 0.0007(6) 0.0071(5)
C00G 0.0468(8) 0.0635(9) 0.0467(8) -0.0089(7) 0.0032(6) -0.0013(7)
C00H 0.0604(9) 0.0533(8) 0.0486(8) -0.0010(6) -0.0014(7) 0.0034(7)
C00I 0.0605(9) 0.0520(8) 0.0617(10) -0.0076(7) 0.0001(7) 0.0061(7)
C00J 0.0528(8) 0.0519(8) 0.0612(9) 0.0020(7) -0.0161(7) 0.0014(7)
C00K 0.0654(10) 0.0633(10) 0.0458(8) -0.0084(7) -0.0009(7) -0.0016(8)
C00L 0.0719(11) 0.0627(10) 0.0527(9) 0.0077(7) -0.0037(8) 0.0046(8)
C00M 0.0723(11) 0.0646(10) 0.0559(10) -0.0144(8) 0.0043(8) 0.0122(8)
C00N 0.0709(11) 0.0798(12) 0.0551(10) 0.0091(8) 0.0203(8) -0.0077(9)
C00O 0.0720(11) 0.0855(13) 0.0474(9) 0.0103(8) 0.0000(8) -0.0007(10)
C00P 0.0743(11) 0.0739(11) 0.0552(10) 0.0088(8) -0.0226(8) -0.0032(9)
C00Q 0.0679(10) 0.0845(12) 0.0454(8) -0.0077(8) 0.0060(7) 0.0050(9)
C00R 0.0840(13) 0.0833(13) 0.0424(9) -0.0029(8) -0.0107(8) -0.0073(10)

loop_
_atom_type_symbol
_atom_type_description
_atom_type_scat_dispersion_real
_atom_type_scat_dispersion_imag
_atom_type_scat_source
C C 0.0181 0.0091 'International Tables Vol C Tables 4.2.6.8 and 6.1.1.4'
H H 0.0000 0.0000 'International Tables Vol C Tables 4.2.6.8 and 6.1.1.4'
F F 0.0727 0.0534 'International Tables Vol C Tables 4.2.6.8 and 6.1.1.4'
N N 0.0311 0.0180 'International Tables Vol C Tables 4.2.6.8 and 6.1.1.4'
O O 0.0492 0.0322 'International Tables Vol C Tables 4.2.6.8 and 6.1.1.4'

loop_
_geom_angle_atom_site_label_1
_geom_angle_atom_site_label_2
_geom_angle_atom_site_label_3
_geom_angle
_geom_angle_site_symmetry_1
_geom_angle_site_symmetry_3
_geom_angle_publ_flag
N004 O002 C00N 109.93(11) . . ?
O002 N004 C006 113.44(10) . . ?
C007 N004 O002 115.42(10) . . ?
C007 N004 C006 127.23(11) . . ?
N004 C006 H006 107.3 . . ?
N004 C006 C009 112.99(10) . . ?
N004 C006 C00F 109.05(10) . . ?
C009 C006 H006 107.3 . . ?
C00F C006 H006 107.3 . . ?
C00F C006 C009 112.72(11) . . ?
O003 C007 N004 122.28(13) . . ?
O003 C007 C008 122.52(12) . . ?
N004 C007 C008 115.19(11) . . ?
C00A C008 C007 121.15(12) . . ?
C00J C008 C007 118.17(13) . . ?
C00J C008 C00A 120.68(14) . . ?
F001 C009 C006 108.27(10) . . ?
F001 C009 H009 108.4 . . ?
F001 C009 C00B 106.92(11) . . ?
C006 C009 H009 108.4 . . ?
C00B C009 C006 116.11(11) . . ?
C00B C009 H009 108.4 . . ?
C008 C00A C00F 119.79(12) . . ?
C00K C00A C008 118.25(14) . . ?
C00K C00A C00F 121.86(14) . . ?
O005 C00B C009 119.07(13) . . ?
O005 C00B C00D 120.45(14) . . ?
C00D C00B C009 120.49(11) . . ?
C00G C00C C00E 118.86(14) . . ?
C00H C00C C00E 121.66(14) . . ?
C00H C00C C00G 119.48(14) . . ?
C00E C00D C00B 124.06(13) . . ?
C00E C00D C00I 119.60(14) . . ?
C00I C00D C00B 116.33(13) . . ?
C00C C00E H00E 119.8 . . ?
C00D C00E C00C 120.47(13) . . ?
C00D C00E H00E 119.8 . . ?
C006 C00F H00A 108.7 . . ?
C006 C00F H00B 108.7 . . ?
C00A C00F C006 114.16(11) . . ?
C00A C00F H00A 108.7 . . ?
C00A C00F H00B 108.7 . . ?
H00A C00F H00B 107.6 . . ?
C00C C00G C00Q 118.14(16) . . ?
C00M C00G C00C 119.33(15) . . ?
C00M C00G C00Q 122.53(15) . . ?
C00C C00H H00H 120.0 . . ?
C00L C00H C00C 120.04(15) . . ?
C00L C00H H00H 120.0 . . ?
C00D C00I H00I 119.5 . . ?
C00M C00I C00D 120.91(15) . . ?
C00M C00I H00I 119.5 . . ?
C008 C00J H00J 119.9 . . ?
C00P C00J C008 120.11(16) . . ?
C00P C00J H00J 119.9 . . ?
C00A C00K H00K 119.8 . . ?
C00R C00K C00A 120.48(17) . . ?
C00R C00K H00K 119.8 . . ?
C00H C00L H00L 119.6 . . ?
C00H C00L C00O 120.81(17) . . ?
C00O C00L H00L 119.6 . . ?
C00G C00M H00M 119.6 . . ?
C00I C00M C00G 120.81(15) . . ?
C00I C00M H00M 119.6 . . ?
O002 C00N H00C 109.5 . . ?
O002 C00N H00D 109.5 . . ?
O002 C00N H00F 109.5 . . ?
H00C C00N H00D 109.5 . . ?
H00C C00N H00F 109.5 . . ?
H00D C00N H00F 109.5 . . ?
C00L C00O H00O 119.8 . . ?
C00Q C00O C00L 120.49(16) . . ?
C00Q C00O H00O 119.8 . . ?
C00J C00P H00P 120.2 . . ?
C00R C00P C00J 119.62(16) . . ?
C00R C00P H00P 120.2 . . ?
C00G C00Q H00Q 119.5 . . ?
C00O C00Q C00G 121.01(17) . . ?
C00O C00Q H00Q 119.5 . . ?
C00K C00R H00R 119.6 . . ?
C00P C00R C00K 120.84(17) . . ?
C00P C00R H00R 119.6 . . ?

loop_
_geom_bond_atom_site_label_1
_geom_bond_atom_site_label_2
_geom_bond_distance
_geom_bond_site_symmetry_2
_geom_bond_publ_flag
F001 C009 1.3922(15) . ?
O002 N004 1.3956(14) . ?
O002 C00N 1.430(2) . ?
O003 C007 1.2240(16) . ?
N004 C006 1.4599(15) . ?
N004 C007 1.3598(17) . ?
O005 C00B 1.2121(17) . ?
C006 H006 0.9800 . ?
C006 C009 1.5284(17) . ?
C006 C00F 1.5277(18) . ?
C007 C008 1.486(2) . ?
C008 C00A 1.397(2) . ?
C008 C00J 1.392(2) . ?
C009 H009 0.9800 . ?
C009 C00B 1.521(2) . ?
C00A C00F 1.5009(19) . ?
C00A C00K 1.390(2) . ?
C00B C00D 1.490(2) . ?
C00C C00E 1.429(2) . ?
C00C C00G 1.415(2) . ?
C00C C00H 1.412(2) . ?
C00D C00E 1.368(2) . ?
C00D C00I 1.421(2) . ?
C00E H00E 0.9300 . ?
C00F H00A 0.9700 . ?
C00F H00B 0.9700 . ?
C00G C00M 1.406(2) . ?
C00G C00Q 1.428(2) . ?
C00H H00H 0.9300 . ?
C00H C00L 1.368(2) . ?
C00I H00I 0.9300 . ?
C00I C00M 1.356(2) . ?
C00J H00J 0.9300 . ?
C00J C00P 1.378(3) . ?
C00K H00K 0.9300 . ?
C00K C00R 1.387(3) . ?
C00L H00L 0.9300 . ?
C00L C00O 1.399(3) . ?
C00M H00M 0.9300 . ?
C00N H00C 0.9600 . ?
C00N H00D 0.9600 . ?
C00N H00F 0.9600 . ?
C00O H00O 0.9300 . ?
C00O C00Q 1.349(3) . ?
C00P H00P 0.9300 . ?
C00P C00R 1.373(3) . ?
C00Q H00Q 0.9300 . ?
C00R H00R 0.9300 . ?

loop_
_geom_torsion_atom_site_label_1
_geom_torsion_atom_site_label_2
_geom_torsion_atom_site_label_3
_geom_torsion_atom_site_label_4
_geom_torsion
_geom_torsion_site_symmetry_1
_geom_torsion_site_symmetry_2
_geom_torsion_site_symmetry_3
_geom_torsion_site_symmetry_4
_geom_torsion_publ_flag
F001 C009 C00B O005 -4.85(17) . . . . ?
F001 C009 C00B C00D 174.81(11) . . . . ?
O002 N004 C006 C009 67.16(13) . . . . ?
O002 N004 C006 C00F -166.66(10) . . . . ?
O002 N004 C007 O003 10.07(18) . . . . ?
O002 N004 C007 C008 -170.72(10) . . . . ?
O003 C007 C008 C00A 175.81(12) . . . . ?
O003 C007 C008 C00J -4.3(2) . . . . ?
N004 C006 C009 F001 75.23(13) . . . . ?
N004 C006 C009 C00B -44.98(15) . . . . ?
N004 C006 C00F C00A -40.79(15) . . . . ?
N004 C007 C008 C00A -3.40(18) . . . . ?
N004 C007 C008 C00J 176.47(13) . . . . ?
O005 C00B C00D C00E 162.37(14) . . . . ?
O005 C00B C00D C00I -18.7(2) . . . . ?
C006 N004 C007 O003 166.20(12) . . . . ?
C006 N004 C007 C008 -14.59(18) . . . . ?
C006 C009 C00B O005 116.08(14) . . . . ?
C006 C009 C00B C00D -64.26(16) . . . . ?
C007 N004 C006 C009 -89.37(15) . . . . ?
C007 N004 C006 C00F 36.81(17) . . . . ?
C007 C008 C00A C00F -5.29(19) . . . . ?
C007 C008 C00A C00K 178.35(13) . . . . ?
C007 C008 C00J C00P -178.83(14) . . . . ?
C008 C00A C00F C006 28.73(18) . . . . ?
C008 C00A C00K C00R 0.7(2) . . . . ?
C008 C00J C00P C00R 0.3(3) . . . . ?
C009 C006 C00F C00A 85.55(14) . . . . ?
C009 C00B C00D C00E -17.3(2) . . . . ?
C009 C00B C00D C00I 161.69(13) . . . . ?
C00A C008 C00J C00P 1.0(2) . . . . ?
C00A C00K C00R C00P 0.6(3) . . . . ?
C00B C00D C00E C00C 178.73(12) . . . . ?
C00B C00D C00I C00M -177.76(15) . . . . ?
C00C C00G C00M C00I -0.4(3) . . . . ?
C00C C00G C00Q C00O -1.2(3) . . . . ?
C00C C00H C00L C00O 0.0(3) . . . . ?
C00D C00I C00M C00G -0.9(3) . . . . ?
C00E C00C C00G C00M 1.4(2) . . . . ?
C00E C00C C00G C00Q -177.75(14) . . . . ?
C00E C00C C00H C00L 178.30(15) . . . . ?
C00E C00D C00I C00M 1.3(2) . . . . ?
C00F C006 C009 F001 -48.97(14) . . . . ?
C00F C006 C009 C00B -169.18(11) . . . . ?
C00F C00A C00K C00R -175.56(16) . . . . ?
C00G C00C C00E C00D -1.1(2) . . . . ?
C00G C00C C00H C00L -1.6(2) . . . . ?
C00H C00C C00E C00D 178.99(14) . . . . ?
C00H C00C C00G C00M -178.67(15) . . . . ?
C00H C00C C00G C00Q 2.2(2) . . . . ?
C00H C00L C00O C00Q 1.0(3) . . . . ?
C00I C00D C00E C00C -0.2(2) . . . . ?
C00J C008 C00A C00F 174.84(13) . . . . ?
C00J C008 C00A C00K -1.5(2) . . . . ?
C00J C00P C00R C00K -1.1(3) . . . . ?
C00K C00A C00F C006 -155.04(13) . . . . ?
C00L C00O C00Q C00G -0.4(3) . . . . ?
C00M C00G C00Q C00O 179.69(19) . . . . ?
C00N O002 N004 C006 90.91(14) . . . . ?
C00N O002 N004 C007 -109.65(14) . . . . ?
C00Q C00G C00M C00I 178.72(17) . . . . ?
